data_2215352
loop_
_publ_author_name
'Liu, Xi'

_publ_section_title
;
 <i>catena</i>-Poly[tetramethylammonium [argentate(I)-di-\m-bromido]]
;
_journal_coeditor_code BG3057
_journal_issue 10
_journal_name_full 'Acta Crystallographica Section E'
_journal_page_first m2619
_journal_page_last m2619
_journal_paper_doi 10.1107/S1600536807046880
_journal_volume 63
_journal_year 2007
_chemical_formula_iupac '(C4 H12 N) [Ag Br2]'
_chemical_formula_moiety 'C4 H12 N +, Ag Br2 -'
_chemical_formula_sum 'C4 H12 Ag Br2 N'
_chemical_formula_weight 341.84
_chemical_name_systematic
;
<i>catena</i>-Poly[tetramethylammonium [argentate(I)-di-\m-bromido]]
;
_space_group_IT_number 71
_symmetry_cell_setting orthorhombic
_symmetry_space_group_name_Hall '-I 2 2'
_symmetry_space_group_name_H-M 'I m m m'
_atom_sites_solution_hydrogens geom
_atom_sites_solution_primary direct
_atom_sites_solution_secondary difmap
_audit_creation_method SHELXL-97
_cell_angle_alpha 90.00
_cell_angle_beta 90.00
_cell_angle_gamma 90.00
_cell_formula_units_Z 4
_cell_length_a 6.7817(9)
_cell_length_b 9.1535(14)
_cell_length_c 15.057(2)
_cell_measurement_reflns_used 972
_cell_measurement_temperature 293(2)
_cell_measurement_theta_max 27.4835
_cell_measurement_theta_min 3.2963
_cell_volume 934.7(2)
_computing_cell_refinement 'CrystalClear (Rigaku, 2002)'
_computing_data_collection 'CrystalClear (Rigaku, 2002)'
_computing_data_reduction 'CrystalClear (Rigaku, 2002)'
_computing_molecular_graphics 'SHELXTL (Siemens, 1994) and ORTEP (Johnson, 1976)'
_computing_publication_material 'SHELXTL (Siemens, 1994)'
_computing_structure_refinement 'SHELXTL (Siemens, 1994)'
_computing_structure_solution 'SHELXTL (Siemens, 1994)'
_diffrn_ambient_temperature 293(2)
_diffrn_measured_fraction_theta_full 0.992
_diffrn_measured_fraction_theta_max 0.992
_diffrn_measurement_device_type 'Rigaku Mercury CCD'
_diffrn_measurement_method \w
_diffrn_radiation_monochromator graphite
_diffrn_radiation_source 'rotating-anode generator'
_diffrn_radiation_type MoK\a
_diffrn_radiation_wavelength 0.71073
_diffrn_reflns_av_R_equivalents 0.0313
_diffrn_reflns_av_sigmaI/netI 0.0189
_diffrn_reflns_limit_h_max 8
_diffrn_reflns_limit_h_min -8
_diffrn_reflns_limit_k_max 10
_diffrn_reflns_limit_k_min -10
_diffrn_reflns_limit_l_max 17
_diffrn_reflns_limit_l_min -9
_diffrn_reflns_number 2952
_diffrn_reflns_theta_full 25.03
_diffrn_reflns_theta_max 25.03
_diffrn_reflns_theta_min 3.29
_exptl_absorpt_coefficient_mu 10.627
_exptl_absorpt_correction_T_max 0.18
_exptl_absorpt_correction_T_min 0.13
_exptl_absorpt_correction_type multi-scan
_exptl_absorpt_process_details '(SPHERE in CrystalClear; Rigaku, 2002)'
_exptl_crystal_colour colourless
_exptl_crystal_density_diffrn 2.429
_exptl_crystal_density_method 'not measured'
_exptl_crystal_description Prism
_exptl_crystal_F_000 640
_exptl_crystal_size_max 0.2000
_exptl_crystal_size_mid 0.2000
_exptl_crystal_size_min 0.1600
_refine_diff_density_max 0.654
_refine_diff_density_min -0.770
_refine_ls_extinction_coef 0.00064(14)
_refine_ls_extinction_expression Fc^*^=kFc[1+0.001xFc^2^\l^3^/sin(2\q)]^-1/4^
_refine_ls_extinction_method 'SHELXTL (Siemens, 1994)'
_refine_ls_goodness_of_fit_ref 1.001
_refine_ls_hydrogen_treatment constr
_refine_ls_matrix_type full
_refine_ls_number_parameters 30
_refine_ls_number_reflns 494
_refine_ls_number_restraints 0
_refine_ls_restrained_S_all 1.001
_refine_ls_R_factor_all 0.0339
_refine_ls_R_factor_gt 0.0300
_refine_ls_shift/su_max 0.000
_refine_ls_shift/su_mean 0.000
_refine_ls_structure_factor_coef Fsqd
_refine_ls_weighting_details 'calc w=1/[\s^2^(Fo^2^)+(0.0315P)^2^+4.8P] where P=(Fo^2^+2Fc^2^)/3'
_refine_ls_weighting_scheme calc
_refine_ls_wR_factor_gt 0.0661
_refine_ls_wR_factor_ref 0.0682
_reflns_number_gt 459
_reflns_number_total 494
_reflns_threshold_expression I>2\s(I)
_cod_data_source_file bg3057.cif
_cod_data_source_block I
_cod_database_code 2215352
_cod_database_fobs_code 2215352

loop_
_symmetry_equiv_pos_as_xyz
'x, y, z'
'-x, -y, z'
'-x, y, -z'
'x, -y, -z'
'x+1/2, y+1/2, z+1/2'
'-x+1/2, -y+1/2, z+1/2'
'-x+1/2, y+1/2, -z+1/2'
'x+1/2, -y+1/2, -z+1/2'
'-x, -y, -z'
'x, y, -z'
'x, -y, z'
'-x, y, z'
'-x+1/2, -y+1/2, -z+1/2'
'x+1/2, y+1/2, -z+1/2'
'x+1/2, -y+1/2, z+1/2'
'-x+1/2, y+1/2, z+1/2'

loop_
_atom_site_type_symbol
_atom_site_label
_atom_site_fract_x
_atom_site_fract_y
_atom_site_fract_z
_atom_site_U_iso_or_equiv
_atom_site_adp_type
_atom_site_calc_flag
_atom_site_refinement_flags
_atom_site_occupancy
Ag Ag1 0.26353(6) 0.5000 0.5000 0.05861(12) Uani d S 1
Br Br1 0.0000 0.5000 0.36364(3) 0.05356(14) Uani d S 1
Br Br2 0.5000 0.26262(5) 0.5000 0.05680(15) Uani d S 1
N N1 0.5000 0.5000 0.1917(3) 0.0490(11) Uani d S 1
C C1 0.3206(6) 0.5000 0.1370(3) 0.121(2) Uani d S 1
H H1A 0.3205 0.4156 0.0992 0.181 Uiso calc PR 0.50
H H1B 0.3174 0.5868 0.1013 0.181 Uiso calc PR 0.50
H H1C 0.2067 0.4976 0.1748 0.181 Uiso calc SR 1
C C2 0.5000 0.6304(4) 0.2516(3) 0.0781(14) Uani d S 1
H H2A 0.6152 0.6282 0.2887 0.117 Uiso calc PR 0.50
H H2B 0.3840 0.6288 0.2882 0.117 Uiso calc PR 0.50
H H2C 0.5008 0.7179 0.2165 0.117 Uiso calc SR 1

loop_
_atom_site_aniso_label
_atom_site_aniso_U_11
_atom_site_aniso_U_22
_atom_site_aniso_U_33
_atom_site_aniso_U_12
_atom_site_aniso_U_13
_atom_site_aniso_U_23
Ag1 0.0521(2) 0.0711(2) 0.0526(2) 0.000 0.000 0.000
Br1 0.0402(2) 0.0777(3) 0.0428(2) 0.000 0.000 0.000
Br2 0.0566(3) 0.0474(3) 0.0664(3) 0.000 0.000 0.000
N1 0.0416(19) 0.061(2) 0.044(2) 0.000 0.000 0.000
C1 0.064(3) 0.224(7) 0.073(3) 0.000 -0.035(2) 0.000
C2 0.072(2) 0.051(2) 0.111(3) 0.000 0.000 -0.005(2)

loop_
_atom_type_symbol
_atom_type_description
_atom_type_scat_dispersion_real
_atom_type_scat_dispersion_imag
_atom_type_scat_source
C C 0.0033 0.0016 'International Tables Vol C Tables 4.2.6.8 and 6.1.1.4'
H H 0.0000 0.0000 'International Tables Vol C Tables 4.2.6.8 and 6.1.1.4'
N N 0.0061 0.0033 'International Tables Vol C Tables 4.2.6.8 and 6.1.1.4'
Ag Ag -0.8971 1.1015 'International Tables Vol C Tables 4.2.6.8 and 6.1.1.4'
Br Br -0.2901 2.4595 'International Tables Vol C Tables 4.2.6.8 and 6.1.1.4'

loop_
_geom_angle_atom_site_label_1
_geom_angle_atom_site_label_2
_geom_angle_atom_site_label_3
_geom_angle_site_symmetry_1
_geom_angle_site_symmetry_3
_geom_angle
_geom_angle_publ_flag
Br2 Ag1 Br2 9_666 . 107.14(2) y
Br2 Ag1 Br1 9_666 . 112.947(7) ?
Br2 Ag1 Br1 . . 112.947(7) y
Br2 Ag1 Br1 9_666 9_566 112.947(7) ?
Br2 Ag1 Br1 . 9_566 112.947(7) ?
Br1 Ag1 Br1 . 9_566 97.93(2) y
Br2 Ag1 Ag1 9_666 9_666 53.571(11) ?
Ag1 Br1 Ag1 . 9_566 82.07(2) ?
Ag1 Br2 Ag1 9_666 . 72.86(2) ?
C1 N1 C1 . 2_665 111.8(4) ?
C1 N1 C2 . . 109.76(13) ?
C1 N1 C2 2_665 . 109.76(13) ?
C1 N1 C2 . 2_665 109.76(13) ?
C1 N1 C2 2_665 2_665 109.76(13) ?
C2 N1 C2 . 2_665 105.9(4) ?
N1 C1 H1A . . 109.5 ?
N1 C1 H1B . . 109.5 ?
H1A C1 H1B . . 109.5 ?
N1 C1 H1C . . 109.5 ?
H1A C1 H1C . . 110.5 ?
H1B C1 H1C . . 108.5 ?
N1 C2 H2A . . 109.5 ?
N1 C2 H2B . . 109.5 ?
H2A C2 H2B . . 109.5 ?
N1 C2 H2C . . 109.5 ?
H2A C2 H2C . . 109.5 ?
H2B C2 H2C . . 109.5 ?

loop_
_geom_bond_atom_site_label_1
_geom_bond_atom_site_label_2
_geom_bond_site_symmetry_2
_geom_bond_distance
_geom_bond_publ_flag
Ag1 Br2 9_666 2.7006(5) ?
Ag1 Br2 . 2.7006(5) y
Ag1 Br1 . 2.7221(5) y
Ag1 Br1 9_566 2.7221(5) ?
N1 C1 . 1.470(5) ?
N1 C1 2_665 1.470(5) ?
N1 C2 . 1.496(5) ?
N1 C2 2_665 1.496(5) ?
C1 H1A . 0.9600 ?
C1 H1B . 0.9600 ?
C1 H1C . 0.9600 ?
C2 H2A . 0.9600 ?
C2 H2B . 0.9600 ?
C2 H2C . 0.9600 ?

loop_
_geom_hbond_atom_site_label_D
_geom_hbond_atom_site_label_H
_geom_hbond_atom_site_label_A
_geom_hbond_site_symmetry_A
_geom_hbond_distance_DH
_geom_hbond_distance_HA
_geom_hbond_distance_DA
_geom_hbond_angle_DHA
C2 H2C Br1 8_565 0.96 2.85 3.802(4) 171.6

loop_
_geom_torsion_atom_site_label_1
_geom_torsion_atom_site_label_2
_geom_torsion_atom_site_label_3
_geom_torsion_atom_site_label_4
_geom_torsion_site_symmetry_1
_geom_torsion_site_symmetry_4
_geom_torsion
Br2 Ag1 Br1 Ag1 9_666 9_566 -119.104(11)
Br2 Ag1 Br1 Ag1 . 9_566 119.104(11)
Br1 Ag1 Br1 Ag1 9_566 9_566 0.0
Ag1 Ag1 Br1 Ag1 9_666 9_566 180.0
Br2 Ag1 Br2 Ag1 9_666 9_666 0.0
Br1 Ag1 Br2 Ag1 . 9_666 125.005(12)
Br1 Ag1 Br2 Ag1 9_566 9_666 -125.005(12)
